data_7049839
loop_
_publ_author_name
'Schachner, J. A.'
'Berner, B.'
'Belaj, F.'
'M\"osch-Zanetti, N C'

_publ_section_title
;
 Stereoisomers and functional groups in oxidorhenium(v) complexes: effects
 on catalytic activity.
;
_journal_issue 23
_journal_name_full 'Dalton transactions (Cambridge, England : 2003)'
_journal_page_first 8106
_journal_page_last 8115
_journal_paper_doi 10.1039/c9dt01352k
_journal_volume 48
_journal_year 2019
_chemical_absolute_configuration ad
_chemical_compound_source 'synthetical product'
_chemical_formula_moiety 'C24 H28 Cl N2 O7 Re'
_chemical_formula_sum 'C24 H28 Cl N2 O7 Re'
_chemical_formula_weight 678.13
_chemical_name_common chloro-bis[2-(4,4-dimethyl-4,5-dihydro-1,3-oxazol-2-yl)-6-methoxyphenolato]-oxo-rhenium(V)
_chemical_name_systematic chloro-bis[2-(4,4-dimethyl-4,5-dihydro-1,3-oxazol-2-yl)-6-methoxyphenolato]-oxo-rhenium(V)
_space_group_crystal_system monoclinic
_space_group_IT_number 7
_space_group_name_Hall 'P -2yac'
_space_group_name_H-M_alt 'P 1 n 1'
_symmetry_space_group_name_Hall 'P -2yac'
_symmetry_space_group_name_H-M 'P 1 n 1'
_atom_sites_solution_hydrogens geom
_atom_sites_solution_primary heavy
_atom_sites_solution_secondary difmap
_audit_creation_method 'manual edited SHELXL-2014/6.cif file'
_audit_update_record
;
2017-07-17 deposited with the CCDC.    2019-04-17 downloaded from the CCDC.
;
_cell_angle_alpha 90
_cell_angle_beta 91.0099(11)
_cell_angle_gamma 90
_cell_formula_units_Z 4
_cell_length_a 9.9571(3)
_cell_length_b 11.4206(4)
_cell_length_c 21.6403(6)
_cell_measurement_reflns_used 9888
_cell_measurement_temperature 100(2)
_cell_measurement_theta_max 28.48
_cell_measurement_theta_min 2.59
_cell_volume 2460.47(13)
_computing_cell_refinement 'Bruker SAINT'
_computing_data_collection 'Bruker APEX2'
_computing_data_reduction 'Bruker SAINT'
_computing_molecular_graphics 'modified ORTEP (Johnson, 1965)'
_computing_publication_material 'SHELXL-2014/6 (Sheldrick, 2015)'
_computing_structure_refinement 'SHELXL-2014/6 (Sheldrick, 2015)'
_computing_structure_solution 'SHELXS-97 (Sheldrick, 2008)'
_diffrn_ambient_temperature 100(2)
_diffrn_measured_fraction_theta_full 0.998
_diffrn_measured_fraction_theta_max 0.998
_diffrn_measurement_device_type 'Bruker APEX-II CCD'
_diffrn_measurement_method '\f and \w scans'
_diffrn_radiation_monochromator graphite
_diffrn_radiation_source 'fine-focus sealed tube'
_diffrn_radiation_type MoK\a
_diffrn_radiation_wavelength 0.71073
_diffrn_reflns_av_R_equivalents 0.0231
_diffrn_reflns_av_unetI/netI 0.0279
_diffrn_reflns_Laue_measured_fraction_full 0.998
_diffrn_reflns_Laue_measured_fraction_max 0.998
_diffrn_reflns_limit_h_max 13
_diffrn_reflns_limit_h_min -13
_diffrn_reflns_limit_k_max 15
_diffrn_reflns_limit_k_min -13
_diffrn_reflns_limit_l_max 28
_diffrn_reflns_limit_l_min -28
_diffrn_reflns_number 27783
_diffrn_reflns_point_group_measured_fraction_full 0.998
_diffrn_reflns_point_group_measured_fraction_max 0.998
_diffrn_reflns_theta_full 28.00
_diffrn_reflns_theta_max 28.00
_diffrn_reflns_theta_min 2.59
_exptl_absorpt_coefficient_mu 5.095
_exptl_absorpt_correction_T_max 0.604
_exptl_absorpt_correction_T_min 0.453
_exptl_absorpt_correction_type multi-scan
_exptl_absorpt_process_details 'Bruker SADABS'
_exptl_crystal_colour green
_exptl_crystal_density_diffrn 1.831
_exptl_crystal_description block
_exptl_crystal_F_000 1336
_exptl_crystal_size_max 0.200
_exptl_crystal_size_mid 0.150
_exptl_crystal_size_min 0.140
_refine_diff_density_max 1.781
_refine_diff_density_min -2.026
_refine_diff_density_rms 0.088
_refine_ls_abs_structure_details 'Flack H D (1983), Acta Cryst. A39, 876-881; 5471 Friedel pairs'
_refine_ls_abs_structure_Flack 0.416(10)
_refine_ls_extinction_method none
_refine_ls_goodness_of_fit_ref 1.042
_refine_ls_hydrogen_treatment refU
_refine_ls_matrix_type full
_refine_ls_number_parameters 671
_refine_ls_number_reflns 11405
_refine_ls_number_restraints 2
_refine_ls_restrained_S_all 1.042
_refine_ls_R_factor_all 0.0253
_refine_ls_R_factor_gt 0.0233
_refine_ls_shift/su_max 0.002
_refine_ls_shift/su_mean 0.000
_refine_ls_structure_factor_coef Fsqd
_refine_ls_weighting_details 'w=1/[\s^2^(Fo^2^)+4.7806P] where P=(Fo^2^+2Fc^2^)/3'
_refine_ls_weighting_scheme calc
_refine_ls_wR_factor_gt 0.0477
_refine_ls_wR_factor_ref 0.0487
_reflns_Friedel_coverage 0.998
_reflns_Friedel_fraction_full 0.998
_reflns_Friedel_fraction_max 0.998
_reflns_number_gt 10924
_reflns_number_total 11405
_reflns_threshold_expression 'I > 2\s(I)'
_cod_data_source_file c9dt01352k2.cif
_cod_data_source_block BB13
_cod_depositor_comments 'Adding full bibliography for 7049837--7049841.cif.'
_cod_database_code 7049839
_shelx_space_group_comment
;
The symmetry employed for this shelxl refinement is uniquely defined
by the following loop, which should always be used as a source of
symmetry information in preference to the above space-group names.
They are only intended as comments.
;
_shelx_estimated_absorpt_t_min 0.429
_shelx_estimated_absorpt_t_max 0.536
_shelxl_version_number 2014/6

loop_
_space_group_symop_operation_xyz
'x, y, z'
'x+1/2, -y, z+1/2'

loop_
_atom_site_label
_atom_site_type_symbol
_atom_site_fract_x
_atom_site_fract_y
_atom_site_fract_z
_atom_site_U_iso_or_equiv
_atom_site_adp_type
_atom_site_occupancy
_atom_site_site_symmetry_order
_atom_site_calc_flag
_atom_site_refinement_flags_posn
_atom_site_refinement_flags_adp
_atom_site_refinement_flags_occupancy
_atom_site_disorder_assembly
_atom_site_disorder_group
Re1 Re 0.73854(2) 0.50401(2) 0.57031(2) 0.02195(6) Uani 1 1 d . . . . .
O1 O 0.6860(6) 0.4468(5) 0.4987(3) 0.0328(11) Uani 1 1 d . . . . .
Cl1 Cl 0.9703(3) 0.4912(2) 0.54234(19) 0.0388(7) Uani 1 1 d . . . . .
O11 O 0.7727(7) 0.8754(5) 0.5514(3) 0.0452(18) Uani 1 1 d . . . . .
C12 C 0.7914(8) 0.7687(7) 0.5764(4) 0.0280(17) Uani 1 1 d . . . . .
N13 N 0.7468(7) 0.6817(6) 0.5427(3) 0.0284(14) Uani 1 1 d . . . . .
C14 C 0.6870(9) 0.7266(9) 0.4822(4) 0.040(2) Uani 1 1 d . . . . .
C15 C 0.7127(14) 0.8582(10) 0.4904(6) 0.069(4) Uani 1 1 d . . . . .
H151 H 0.7740 0.8867 0.4582 0.09(3) Uiso 1 1 calc R U . . .
H152 H 0.6271 0.9020 0.4867 0.09(3) Uiso 1 1 calc R U . . .
C16 C 0.5378(10) 0.6974(11) 0.4785(5) 0.056(3) Uani 1 1 d . . . . .
H161 H 0.4952 0.7421 0.4448 0.06(2) Uiso 1 1 calc R U . . .
H162 H 0.4957 0.7178 0.5177 0.06(2) Uiso 1 1 calc R U . . .
H163 H 0.5264 0.6134 0.4707 0.06(2) Uiso 1 1 calc R U . . .
C17 C 0.7651(15) 0.6783(11) 0.4299(6) 0.069(3) Uani 1 1 d . . . . .
H171 H 0.7588 0.5926 0.4301 0.073(19) Uiso 1 1 calc R U . . .
H172 H 0.8594 0.7017 0.4346 0.073(19) Uiso 1 1 calc R U . . .
H173 H 0.7284 0.7087 0.3908 0.073(19) Uiso 1 1 calc R U . . .
O21 O 0.8064(6) 0.5650(4) 0.6509(2) 0.0247(11) Uani 1 1 d . . . . .
C21 C 0.8597(7) 0.6626(5) 0.6718(3) 0.0205(14) Uani 1 1 d . . . . .
C22 C 0.8528(8) 0.7671(6) 0.6373(4) 0.0223(16) Uani 1 1 d . . . . .
C23 C 0.9088(9) 0.8710(6) 0.6620(4) 0.0329(18) Uani 1 1 d . . . . .
H23 H 0.9066 0.9412 0.6385 0.025(12) Uiso 1 1 calc R U . . .
C24 C 0.9667(10) 0.8701(6) 0.7204(4) 0.037(2) Uani 1 1 d . . . . .
H24 H 1.0024 0.9406 0.7373 0.025(12) Uiso 1 1 calc R U . . .
C25 C 0.9732(9) 0.7685(6) 0.7545(4) 0.0298(17) Uani 1 1 d . . . . .
H25 H 1.0139 0.7695 0.7945 0.025(12) Uiso 1 1 calc R U . . .
C26 C 0.9213(8) 0.6648(6) 0.7311(4) 0.0220(14) Uani 1 1 d . . . . .
O26 O 0.9286(5) 0.5592(4) 0.7607(2) 0.0256(11) Uani 1 1 d . . . . .
C27 C 1.0047(9) 0.5565(8) 0.8176(4) 0.033(2) Uani 1 1 d . . . . .
H271 H 1.0980 0.5784 0.8097 0.027(13) Uiso 1 1 calc R U . . .
H272 H 1.0021 0.4774 0.8351 0.027(13) Uiso 1 1 calc R U . . .
H273 H 0.9659 0.6119 0.8469 0.027(13) Uiso 1 1 calc R U . . .
O31 O 0.6251(6) 0.2220(4) 0.6857(3) 0.0273(11) Uani 1 1 d . . . . .
C32 C 0.6182(8) 0.3241(6) 0.6552(4) 0.0199(15) Uani 1 1 d . . . . .
N33 N 0.7185(6) 0.3470(5) 0.6195(3) 0.0208(12) Uani 1 1 d . . . . .
C34 C 0.8179(8) 0.2494(7) 0.6246(4) 0.0266(17) Uani 1 1 d . . . . .
C35 C 0.7416(9) 0.1582(7) 0.6632(4) 0.0333(19) Uani 1 1 d . . . . .
H351 H 0.7133 0.0907 0.6374 0.05(2) Uiso 1 1 calc R U . . .
H352 H 0.7982 0.1295 0.6981 0.05(2) Uiso 1 1 calc R U . . .
C36 C 0.9432(8) 0.2919(7) 0.6600(4) 0.0274(16) Uani 1 1 d . . . . .
H361 H 0.9900 0.3503 0.6352 0.029(13) Uiso 1 1 calc R U . . .
H362 H 1.0031 0.2254 0.6683 0.029(13) Uiso 1 1 calc R U . . .
H363 H 0.9166 0.3272 0.6992 0.029(13) Uiso 1 1 calc R U . . .
C37 C 0.8481(9) 0.2023(7) 0.5611(4) 0.0308(17) Uani 1 1 d . . . . .
H371 H 0.7637 0.1842 0.5392 0.036(14) Uiso 1 1 calc R U . . .
H372 H 0.9023 0.1310 0.5651 0.036(14) Uiso 1 1 calc R U . . .
H373 H 0.8978 0.2613 0.5379 0.036(14) Uiso 1 1 calc R U . . .
O41 O 0.5544(6) 0.5498(5) 0.5966(2) 0.0256(11) Uani 1 1 d . . . . .
C41 C 0.4720(9) 0.4966(5) 0.6335(6) 0.021(2) Uani 1 1 d . . . . .
C42 C 0.4956(7) 0.3916(6) 0.6651(4) 0.0199(13) Uani 1 1 d . . . . .
C43 C 0.3983(8) 0.3451(7) 0.7065(4) 0.0235(16) Uani 1 1 d . . . . .
H43 H 0.4158 0.2746 0.7286 0.017(10) Uiso 1 1 calc R U . . .
C44 C 0.2790(9) 0.4042(7) 0.7139(4) 0.0274(17) Uani 1 1 d . . . . .
H44 H 0.2154 0.3751 0.7423 0.017(10) Uiso 1 1 calc R U . . .
C45 C 0.2493(10) 0.5063(6) 0.6803(5) 0.026(2) Uani 1 1 d . . . . .
H45 H 0.1642 0.5430 0.6842 0.017(10) Uiso 1 1 calc R U . . .
C46 C 0.3439(7) 0.5531(6) 0.6418(3) 0.0226(14) Uani 1 1 d . . . . .
O46 O 0.3286(6) 0.6541(5) 0.6089(3) 0.0278(11) Uani 1 1 d . . . . .
C47 C 0.2051(9) 0.7169(7) 0.6153(4) 0.0328(18) Uani 1 1 d . . . . .
H471 H 0.1297 0.6661 0.6034 0.027(12) Uiso 1 1 calc R U . . .
H472 H 0.2056 0.7860 0.5885 0.027(12) Uiso 1 1 calc R U . . .
H473 H 0.1957 0.7414 0.6584 0.027(12) Uiso 1 1 calc R U . . .
Re2 Re 0.76149(2) 0.98360(2) 0.92967(2) 0.02492(7) Uani 1 1 d . . . . .
O2 O 0.8129(12) 1.0453(10) 0.9986(5) 0.0312(10) Uani 0.590(6) 1 d . . P A 1
Cl2 Cl 0.5344(4) 1.0006(3) 0.9566(3) 0.0277(10) Uani 0.590(6) 1 d . . P A 1
O3 O 0.6018(13) 1.0023(11) 0.9561(5) 0.0277(10) Uani 0.410(6) 1 d . . P A 2
Cl3 Cl 0.8586(5) 1.0525(4) 1.01947(19) 0.0312(10) Uani 0.410(6) 1 d . . P A 2
O51 O 0.7356(7) 0.6128(5) 0.9434(3) 0.0366(15) Uani 1 1 d . . . . .
C52 C 0.7159(8) 0.7216(6) 0.9212(4) 0.0262(17) Uani 1 1 d . . . . .
N53 N 0.7563(6) 0.8068(6) 0.9541(3) 0.0248(13) Uani 1 1 d . . . . .
C54 C 0.8166(9) 0.7556(8) 1.0127(4) 0.033(2) Uani 1 1 d . . . . .
C55 C 0.8005(11) 0.6239(9) 1.0033(5) 0.049(2) Uani 1 1 d . . . . .
H551 H 0.8891 0.5844 1.0039 0.06(2) Uiso 1 1 calc R U . . .
H552 H 0.7444 0.5894 1.0359 0.06(2) Uiso 1 1 calc R U . . .
C56 C 0.9658(10) 0.7891(11) 1.0199(5) 0.054(3) Uani 1 1 d . . . . .
H561 H 0.9742 0.8746 1.0216 0.06(2) Uiso 1 1 calc R U . . .
H562 H 1.0156 0.7590 0.9847 0.06(2) Uiso 1 1 calc R U . . .
H563 H 1.0026 0.7552 1.0582 0.06(2) Uiso 1 1 calc R U . . .
C57 C 0.7387(13) 0.8001(9) 1.0695(5) 0.049(2) Uani 1 1 d . . . . .
H571 H 0.6419 0.7928 1.0614 0.047(15) Uiso 1 1 calc R U . . .
H572 H 0.7612 0.8824 1.0772 0.047(15) Uiso 1 1 calc R U . . .
H573 H 0.7638 0.7532 1.1058 0.047(15) Uiso 1 1 calc R U . . .
O61 O 0.6964(6) 0.9297(5) 0.8467(3) 0.0268(13) Uani 1 1 d . . . . .
C61 C 0.6442(7) 0.8287(6) 0.8270(3) 0.0199(14) Uani 1 1 d . . . . .
C62 C 0.6490(9) 0.7247(6) 0.8602(4) 0.0243(17) Uani 1 1 d . . . . .
C63 C 0.5927(9) 0.6218(6) 0.8356(4) 0.0310(17) Uani 1 1 d . . . . .
H63 H 0.5959 0.5515 0.8591 0.040(15) Uiso 1 1 calc R U . . .
C64 C 0.5336(10) 0.6219(6) 0.7786(4) 0.0342(19) Uani 1 1 d . . . . .
H64 H 0.4957 0.5518 0.7624 0.040(15) Uiso 1 1 calc R U . . .
C65 C 0.5283(9) 0.7265(6) 0.7431(4) 0.0288(17) Uani 1 1 d . . . . .
H65 H 0.4896 0.7257 0.7027 0.040(15) Uiso 1 1 calc R U . . .
C66 C 0.5789(8) 0.8286(6) 0.7672(3) 0.0232(15) Uani 1 1 d . . . . .
O66 O 0.5708(6) 0.9352(4) 0.7385(2) 0.0249(11) Uani 1 1 d . . . . .
C67 C 0.4919(9) 0.9395(9) 0.6820(3) 0.029(2) Uani 1 1 d . . . . .
H671 H 0.4049 0.9019 0.6886 0.031(14) Uiso 1 1 calc R U . . .
H672 H 0.5395 0.8983 0.6493 0.031(14) Uiso 1 1 calc R U . . .
H673 H 0.4778 1.0213 0.6699 0.031(14) Uiso 1 1 calc R U . . .
O71 O 0.8796(6) 1.2704(4) 0.8178(3) 0.0262(11) Uani 1 1 d . . . . .
C72 C 0.8868(8) 1.1667(6) 0.8472(4) 0.0216(15) Uani 1 1 d . . . . .
N73 N 0.7859(6) 1.1419(5) 0.8823(3) 0.0204(12) Uani 1 1 d . . . . .
C74 C 0.6851(8) 1.2415(6) 0.8784(4) 0.0235(16) Uani 1 1 d . . . . .
C75 C 0.7617(9) 1.3306(7) 0.8405(4) 0.0334(19) Uani 1 1 d . . . . .
H751 H 0.7052 1.3592 0.8055 0.040(18) Uiso 1 1 calc R U . . .
H752 H 0.7885 1.3984 0.8664 0.040(18) Uiso 1 1 calc R U . . .
C76 C 0.5583(9) 1.1988(8) 0.8444(4) 0.0317(19) Uani 1 1 d . . . . .
H761 H 0.5156 1.1372 0.8687 0.025(12) Uiso 1 1 calc R U . . .
H762 H 0.5824 1.1676 0.8039 0.025(12) Uiso 1 1 calc R U . . .
H763 H 0.4957 1.2644 0.8389 0.025(12) Uiso 1 1 calc R U . . .
C77 C 0.6547(9) 1.2882(7) 0.9433(4) 0.0300(17) Uani 1 1 d . . . . .
H771 H 0.7391 1.3070 0.9651 0.030(13) Uiso 1 1 calc R U . . .
H772 H 0.6061 1.2284 0.9665 0.030(13) Uiso 1 1 calc R U . . .
H773 H 0.5994 1.3589 0.9397 0.030(13) Uiso 1 1 calc R U . . .
O81 O 0.9452(6) 0.9421(5) 0.9023(3) 0.0273(12) Uani 1 1 d . . . . .
C81 C 1.0347(10) 0.9940(5) 0.8670(5) 0.0183(18) Uani 1 1 d . . . . .
C82 C 1.0098(7) 1.1016(5) 0.8370(3) 0.0193(13) Uani 1 1 d . . . . .
C83 C 1.1074(9) 1.1468(6) 0.7980(4) 0.0281(17) Uani 1 1 d . . . . .
H83 H 1.0908 1.2180 0.7765 0.046(15) Uiso 1 1 calc R U . . .
C84 C 1.2277(9) 1.0891(7) 0.7904(5) 0.033(2) Uani 1 1 d . . . . .
H84 H 1.2936 1.1216 0.7643 0.046(15) Uiso 1 1 calc R U . . .
C85 C 1.2534(9) 0.9846(6) 0.8205(6) 0.026(2) Uani 1 1 d . . . . .
H85 H 1.3363 0.9454 0.8144 0.046(15) Uiso 1 1 calc R U . . .
C86 C 1.1598(7) 0.9366(6) 0.8592(3) 0.0217(14) Uani 1 1 d . . . . .
O86 O 1.1719(6) 0.8356(4) 0.8914(3) 0.0281(12) Uani 1 1 d . . . . .
C87 C 1.2969(10) 0.7729(8) 0.8867(4) 0.035(2) Uani 1 1 d . . . . .
H871 H 1.3701 0.8208 0.9040 0.046(16) Uiso 1 1 calc R U . . .
H872 H 1.3143 0.7561 0.8432 0.046(16) Uiso 1 1 calc R U . . .
H873 H 1.2913 0.6993 0.9097 0.046(16) Uiso 1 1 calc R U . . .

loop_
_atom_site_aniso_label
_atom_site_aniso_U_11
_atom_site_aniso_U_22
_atom_site_aniso_U_33
_atom_site_aniso_U_23
_atom_site_aniso_U_13
_atom_site_aniso_U_12
Re1 0.01236(11) 0.03726(12) 0.01620(15) 0.00374(9) -0.00055(9) -0.00063(10)
O1 0.029(3) 0.046(3) 0.024(2) -0.002(2) 0.014(2) -0.003(2)
Cl1 0.0233(13) 0.0510(14) 0.0425(19) 0.0149(10) 0.0081(12) -0.0011(9)
O11 0.034(4) 0.041(3) 0.060(5) 0.034(3) -0.009(3) -0.003(3)
C12 0.011(3) 0.036(4) 0.037(5) 0.017(3) -0.002(3) 0.004(3)
N13 0.018(3) 0.050(4) 0.017(3) 0.014(2) -0.001(2) -0.003(3)
C14 0.022(4) 0.069(6) 0.027(4) 0.026(4) -0.009(3) -0.009(4)
C15 0.070(8) 0.076(7) 0.059(7) 0.047(6) -0.026(6) -0.016(6)
C16 0.022(5) 0.102(9) 0.045(6) 0.044(6) -0.014(4) -0.009(5)
C17 0.044(6) 0.136(9) 0.027(5) 0.043(7) -0.001(4) -0.007(8)
O21 0.029(3) 0.024(2) 0.021(3) 0.0040(19) -0.004(2) -0.005(2)
C21 0.018(4) 0.020(3) 0.024(4) 0.004(2) 0.002(3) 0.001(2)
C22 0.018(4) 0.023(3) 0.026(4) 0.006(3) 0.003(3) 0.001(3)
C23 0.034(5) 0.023(3) 0.041(5) 0.004(3) 0.003(4) 0.004(3)
C24 0.042(5) 0.023(3) 0.045(5) -0.006(3) 0.002(4) -0.001(3)
C25 0.037(5) 0.029(3) 0.024(4) -0.006(3) -0.001(3) 0.001(3)
C26 0.020(4) 0.021(3) 0.025(4) -0.004(2) 0.004(3) 0.001(2)
O26 0.027(3) 0.027(2) 0.022(3) 0.0033(19) -0.008(2) -0.002(2)
C27 0.025(5) 0.041(4) 0.032(5) 0.006(4) -0.010(4) -0.010(4)
O31 0.024(3) 0.025(2) 0.033(3) 0.002(2) 0.008(2) 0.001(2)
C32 0.016(4) 0.026(3) 0.018(3) -0.004(3) -0.001(3) -0.004(3)
N33 0.016(3) 0.031(3) 0.015(3) -0.004(2) -0.001(2) -0.003(2)
C34 0.022(4) 0.032(3) 0.027(4) -0.004(3) 0.002(3) -0.002(3)
C35 0.024(4) 0.029(4) 0.047(5) 0.002(3) 0.010(4) 0.004(3)
C36 0.016(4) 0.041(4) 0.026(4) -0.002(3) -0.003(3) 0.003(3)
C37 0.024(4) 0.036(4) 0.032(4) -0.010(3) 0.000(3) 0.000(3)
O41 0.022(3) 0.032(3) 0.024(3) 0.010(2) 0.003(2) -0.002(2)
C41 0.008(4) 0.032(4) 0.024(6) -0.006(2) -0.003(4) -0.003(2)
C42 0.014(4) 0.028(3) 0.017(3) -0.002(3) 0.002(2) -0.005(2)
C43 0.020(4) 0.028(3) 0.023(4) 0.001(3) 0.008(3) -0.007(3)
C44 0.027(5) 0.029(4) 0.026(4) 0.000(3) 0.009(3) -0.009(3)
C45 0.020(4) 0.032(4) 0.027(6) -0.010(3) 0.009(4) -0.006(3)
C46 0.018(3) 0.029(3) 0.021(3) -0.002(3) 0.000(3) -0.001(3)
O46 0.017(3) 0.038(3) 0.028(3) 0.006(2) 0.004(2) 0.004(2)
C47 0.024(4) 0.040(4) 0.034(5) 0.004(3) 0.006(3) 0.010(3)
Re2 0.02420(16) 0.03609(12) 0.01451(15) 0.00378(14) 0.00184(11) 0.01308(15)
O2 0.041(3) 0.0341(18) 0.018(2) -0.0011(16) -0.0137(15) -0.0040(18)
Cl2 0.0075(19) 0.0377(17) 0.038(3) 0.0112(13) 0.0013(18) 0.0059(13)
O3 0.0075(19) 0.0377(17) 0.038(3) 0.0112(13) 0.0013(18) 0.0059(13)
Cl3 0.041(3) 0.0341(18) 0.018(2) -0.0011(16) -0.0137(15) -0.0040(18)
O51 0.028(3) 0.034(3) 0.047(4) 0.018(2) -0.004(3) 0.001(2)
C52 0.019(4) 0.030(3) 0.031(4) 0.012(3) 0.009(3) 0.001(3)
N53 0.009(3) 0.042(3) 0.023(3) 0.011(2) 0.000(2) 0.005(2)
C54 0.016(4) 0.058(5) 0.024(4) 0.020(4) 0.001(3) 0.002(3)
C55 0.041(5) 0.062(6) 0.042(5) 0.029(4) -0.010(4) 0.001(4)
C56 0.013(4) 0.102(9) 0.048(6) 0.051(6) 0.000(4) 0.001(5)
C57 0.025(4) 0.099(7) 0.023(4) 0.019(5) 0.009(3) 0.005(5)
O61 0.035(3) 0.021(3) 0.024(3) 0.000(2) 0.004(2) -0.003(2)
C61 0.015(3) 0.024(3) 0.022(4) -0.004(2) 0.004(3) 0.003(2)
C62 0.017(4) 0.027(3) 0.029(5) 0.001(3) 0.001(3) 0.006(3)
C63 0.031(5) 0.019(3) 0.043(5) 0.006(3) 0.001(4) 0.004(3)
C64 0.044(5) 0.025(3) 0.033(4) -0.006(3) -0.005(4) 0.000(3)
C65 0.030(5) 0.029(3) 0.027(4) -0.004(3) 0.001(3) 0.000(3)
C66 0.022(4) 0.028(3) 0.019(4) 0.004(3) 0.005(3) 0.005(3)
O66 0.031(3) 0.025(2) 0.018(3) 0.0012(18) -0.002(2) -0.003(2)
C67 0.046(6) 0.026(5) 0.015(4) 0.004(2) -0.006(4) -0.005(3)
O71 0.026(3) 0.023(2) 0.029(3) 0.0020(19) 0.002(2) 0.0041(19)
C72 0.025(4) 0.019(3) 0.021(4) -0.004(2) -0.004(3) -0.001(3)
N73 0.011(3) 0.025(3) 0.024(3) -0.006(2) -0.005(2) 0.003(2)
C74 0.016(4) 0.030(3) 0.024(4) -0.003(3) -0.002(3) 0.011(3)
C75 0.033(5) 0.029(4) 0.038(5) 0.000(3) 0.000(4) 0.013(3)
C76 0.024(4) 0.043(4) 0.028(4) -0.007(3) -0.004(3) 0.011(3)
C77 0.023(4) 0.042(4) 0.025(4) -0.012(3) 0.000(3) 0.004(3)
O81 0.024(3) 0.034(3) 0.024(3) 0.009(2) 0.012(2) 0.012(3)
C81 0.022(4) 0.025(3) 0.008(5) 0.002(2) 0.001(4) 0.002(2)
C82 0.019(4) 0.019(3) 0.019(3) -0.006(2) 0.000(3) -0.002(2)
C83 0.027(4) 0.019(3) 0.038(5) 0.001(3) 0.002(3) -0.008(3)
C84 0.023(4) 0.025(4) 0.051(6) -0.002(3) 0.018(4) -0.007(3)
C85 0.014(4) 0.025(3) 0.040(7) -0.004(3) -0.001(4) 0.003(3)
C86 0.019(4) 0.025(3) 0.021(3) -0.005(2) -0.003(3) 0.000(3)
O86 0.023(3) 0.037(3) 0.025(3) 0.008(2) 0.005(2) 0.012(2)
C87 0.027(5) 0.042(4) 0.036(5) 0.005(4) 0.006(4) 0.015(3)

loop_
_atom_type_symbol
_atom_type_description
_atom_type_scat_dispersion_real
_atom_type_scat_dispersion_imag
_atom_type_scat_source
C C 0.0033 0.0016 'International Tables Vol C Tables 4.2.6.8 and 6.1.1.4'
H H 0.0000 0.0000 'International Tables Vol C Tables 4.2.6.8 and 6.1.1.4'
Cl Cl 0.1484 0.1585 'International Tables Vol C Tables 4.2.6.8 and 6.1.1.4'
N N 0.0061 0.0033 'International Tables Vol C Tables 4.2.6.8 and 6.1.1.4'
O O 0.0106 0.0060 'International Tables Vol C Tables 4.2.6.8 and 6.1.1.4'
Re Re -1.0185 7.2310 'International Tables Vol C Tables 4.2.6.8 and 6.1.1.4'

loop_
_geom_angle_atom_site_label_1
_geom_angle_atom_site_label_2
_geom_angle_atom_site_label_3
_geom_angle
_geom_angle_publ_flag
O1 Re1 O21 177.3(3) yes
O1 Re1 O41 95.0(3) ?
O21 Re1 O41 87.6(2) ?
O1 Re1 N33 95.8(3) ?
O21 Re1 N33 83.6(2) ?
O41 Re1 N33 89.1(2) ?
O1 Re1 N13 96.9(3) ?
O21 Re1 N13 84.1(2) ?
O41 Re1 N13 82.5(2) ?
N13 Re1 N33 165.4(3) yes
O1 Re1 Cl1 91.6(2) ?
O21 Re1 Cl1 85.9(2) ?
O41 Re1 Cl1 168.07(18) yes
N33 Re1 Cl1 100.14(18) ?
N13 Re1 Cl1 86.8(2) ?
C12 O11 C15 107.1(8) ?
N13 C12 O11 115.0(8) ?
N13 C12 C22 129.4(7) ?
O11 C12 C22 115.6(7) ?
C12 N13 C14 110.4(7) yes
C12 N13 Re1 125.9(5) yes
C14 N13 Re1 123.4(6) yes
C17 C14 N13 109.1(8) ?
C17 C14 C16 113.6(10) ?
N13 C14 C16 109.8(7) ?
C17 C14 C15 111.3(9) ?
N13 C14 C15 99.7(7) ?
C16 C14 C15 112.4(10) ?
O11 C15 C14 107.6(7) ?
O11 C15 H151 110.2 ?
C14 C15 H151 110.2 ?
O11 C15 H152 110.2 ?
C14 C15 H152 110.2 ?
H151 C15 H152 108.5 ?
C14 C16 H161 109.5 ?
C14 C16 H162 109.5 ?
H161 C16 H162 109.5 ?
C14 C16 H163 109.5 ?
H161 C16 H163 109.5 ?
H162 C16 H163 109.5 ?
C14 C17 H171 109.5 ?
C14 C17 H172 109.5 ?
H171 C17 H172 109.5 ?
C14 C17 H173 109.5 ?
H171 C17 H173 109.5 ?
H172 C17 H173 109.5 ?
C21 O21 Re1 136.9(5) yes
O21 C21 C22 121.4(7) ?
O21 C21 C26 119.7(6) ?
C22 C21 C26 118.9(6) ?
C21 C22 C23 119.7(7) ?
C21 C22 C12 120.7(7) ?
C23 C22 C12 119.6(7) ?
C24 C23 C22 119.8(7) ?
C24 C23 H23 120.1 ?
C22 C23 H23 120.1 ?
C25 C24 C23 120.8(7) ?
C25 C24 H24 119.6 ?
C23 C24 H24 119.6 ?
C24 C25 C26 120.8(8) ?
C24 C25 H25 119.6 ?
C26 C25 H25 119.6 ?
O26 C26 C25 124.5(7) ?
O26 C26 C21 115.4(6) ?
C25 C26 C21 120.1(7) ?
C26 O26 C27 116.4(6) ?
O26 C27 H271 109.5 ?
O26 C27 H272 109.5 ?
H271 C27 H272 109.5 ?
O26 C27 H273 109.5 ?
H271 C27 H273 109.5 ?
H272 C27 H273 109.5 ?
C32 O31 C35 107.7(6) ?
N33 C32 O31 115.7(7) ?
N33 C32 C42 129.2(7) ?
O31 C32 C42 115.0(7) ?
C32 N33 C34 108.7(6) yes
C32 N33 Re1 123.7(5) yes
C34 N33 Re1 127.4(5) yes
N33 C34 C37 109.9(7) ?
N33 C34 C36 109.5(6) ?
C37 C34 C36 113.2(7) ?
N33 C34 C35 102.2(6) ?
C37 C34 C35 111.1(7) ?
C36 C34 C35 110.4(7) ?
O31 C35 C34 104.2(6) ?
O31 C35 H351 110.9 ?
C34 C35 H351 110.9 ?
O31 C35 H352 110.9 ?
C34 C35 H352 110.9 ?
H351 C35 H352 108.9 ?
C34 C36 H361 109.5 ?
C34 C36 H362 109.5 ?
H361 C36 H362 109.5 ?
C34 C36 H363 109.5 ?
H361 C36 H363 109.5 ?
H362 C36 H363 109.5 ?
C34 C37 H371 109.5 ?
C34 C37 H372 109.5 ?
H371 C37 H372 109.5 ?
C34 C37 H373 109.5 ?
H371 C37 H373 109.5 ?
H372 C37 H373 109.5 ?
C41 O41 Re1 129.9(5) yes
O41 C41 C42 126.6(8) ?
O41 C41 C46 115.7(7) ?
C42 C41 C46 117.6(9) ?
C41 C42 C43 120.9(8) ?
C41 C42 C32 121.0(7) ?
C43 C42 C32 118.1(7) ?
C44 C43 C42 119.0(7) ?
C44 C43 H43 120.5 ?
C42 C43 H43 120.5 ?
C43 C44 C45 121.5(8) ?
C43 C44 H44 119.3 ?
C45 C44 H44 119.3 ?
C46 C45 C44 119.8(8) ?
C46 C45 H45 120.1 ?
C44 C45 H45 120.1 ?
O46 C46 C45 125.0(7) ?
O46 C46 C41 113.8(7) ?
C45 C46 C41 121.1(8) ?
C46 O46 C47 117.4(6) ?
O46 C47 H471 109.5 ?
O46 C47 H472 109.5 ?
H471 C47 H472 109.5 ?
O46 C47 H473 109.5 ?
H471 C47 H473 109.5 ?
H472 C47 H473 109.5 ?
O3 Re2 O81 173.2(5) ?
O2 Re2 O81 95.4(4) ?
O3 Re2 O61 92.9(4) ?
O2 Re2 O61 173.7(4) ?
O81 Re2 O61 86.8(3) ?
O3 Re2 N53 90.5(5) ?
O2 Re2 N53 100.6(4) ?
O81 Re2 N53 82.7(2) ?
O61 Re2 N53 85.5(2) ?
O3 Re2 N73 99.9(4) ?
O2 Re2 N73 92.1(4) ?
O81 Re2 N73 86.8(2) ?
O61 Re2 N73 82.2(2) ?
N53 Re2 N73 164.2(3) ?
O3 Re2 Cl3 93.1(4) ?
O81 Re2 Cl3 87.6(2) ?
O61 Re2 Cl3 173.3(2) ?
N53 Re2 Cl3 97.4(2) ?
N73 Re2 Cl3 93.9(2) ?
O2 Re2 Cl2 91.4(4) ?
O81 Re2 Cl2 170.3(2) ?
O61 Re2 Cl2 87.1(2) ?
N53 Re2 Cl2 89.4(2) ?
N73 Re2 Cl2 99.81(19) ?
C52 O51 C55 107.5(7) ?
N53 C52 O51 117.7(8) ?
N53 C52 C62 128.4(7) ?
O51 C52 C62 113.8(7) ?
C52 N53 C54 106.9(7) ?
C52 N53 Re2 127.5(5) ?
C54 N53 Re2 125.2(6) ?
N53 C54 C55 103.4(7) ?
N53 C54 C56 111.0(7) ?
C55 C54 C56 110.9(8) ?
N53 C54 C57 109.9(7) ?
C55 C54 C57 112.1(8) ?
C56 C54 C57 109.4(9) ?
O51 C55 C54 104.4(6) ?
O51 C55 H551 110.9 ?
C54 C55 H551 110.9 ?
O51 C55 H552 110.9 ?
C54 C55 H552 110.9 ?
H551 C55 H552 108.9 ?
C54 C56 H561 109.5 ?
C54 C56 H562 109.5 ?
H561 C56 H562 109.5 ?
C54 C56 H563 109.5 ?
H561 C56 H563 109.5 ?
H562 C56 H563 109.5 ?
C54 C57 H571 109.5 ?
C54 C57 H572 109.5 ?
H571 C57 H572 109.5 ?
C54 C57 H573 109.5 ?
H571 C57 H573 109.5 ?
H572 C57 H573 109.5 ?
C61 O61 Re2 132.3(5) ?
O61 C61 C62 124.5(7) ?
O61 C61 C66 117.1(6) ?
C62 C61 C66 118.3(6) ?
C61 C62 C63 120.8(8) ?
C61 C62 C52 119.7(7) ?
C63 C62 C52 119.5(7) ?
C64 C63 C62 120.5(7) ?
C64 C63 H63 119.8 ?
C62 C63 H63 119.8 ?
C63 C64 C65 120.2(7) ?
C63 C64 H64 119.9 ?
C65 C64 H64 119.9 ?
C66 C65 C64 120.0(8) ?
C66 C65 H65 120.0 ?
C64 C65 H65 120.0 ?
O66 C66 C65 124.4(7) ?
O66 C66 C61 115.5(6) ?
C65 C66 C61 120.1(6) ?
C66 O66 C67 116.3(6) ?
O66 C67 H671 109.5 ?
O66 C67 H672 109.5 ?
H671 C67 H672 109.5 ?
O66 C67 H673 109.5 ?
H671 C67 H673 109.5 ?
H672 C67 H673 109.5 ?
C72 O71 C75 107.1(6) ?
N73 C72 O71 115.6(7) ?
N73 C72 C82 129.8(7) ?
O71 C72 C82 114.6(7) ?
C72 N73 C74 108.8(6) ?
C72 N73 Re2 124.8(5) ?
C74 N73 Re2 126.2(5) ?
N73 C74 C75 101.2(6) ?
N73 C74 C76 109.1(6) ?
C75 C74 C76 111.8(7) ?
N73 C74 C77 110.5(6) ?
C75 C74 C77 111.7(7) ?
C76 C74 C77 112.1(7) ?
O71 C75 C74 106.4(6) ?
O71 C75 H751 110.5 ?
C74 C75 H751 110.5 ?
O71 C75 H752 110.5 ?
C74 C75 H752 110.5 ?
H751 C75 H752 108.6 ?
C74 C76 H761 109.5 ?
C74 C76 H762 109.5 ?
H761 C76 H762 109.5 ?
C74 C76 H763 109.5 ?
H761 C76 H763 109.5 ?
H762 C76 H763 109.5 ?
C74 C77 H771 109.5 ?
C74 C77 H772 109.5 ?
H771 C77 H772 109.5 ?
C74 C77 H773 109.5 ?
H771 C77 H773 109.5 ?
H772 C77 H773 109.5 ?
C81 O81 Re2 134.2(5) ?
O81 C81 C82 122.8(8) ?
O81 C81 C86 117.6(6) ?
C82 C81 C86 119.7(8) ?
C83 C82 C81 118.8(7) ?
C83 C82 C72 120.0(7) ?
C81 C82 C72 121.2(7) ?
C84 C83 C82 120.7(7) ?
C84 C83 H83 119.7 ?
C82 C83 H83 119.7 ?
C83 C84 C85 120.8(8) ?
C83 C84 H84 119.6 ?
C85 C84 H84 119.6 ?
C86 C85 C84 120.5(8) ?
C86 C85 H85 119.7 ?
C84 C85 H85 119.7 ?
O86 C86 C85 126.7(7) ?
O86 C86 C81 113.8(7) ?
C85 C86 C81 119.5(7) ?
C86 O86 C87 117.2(6) ?
O86 C87 H871 109.5 ?
O86 C87 H872 109.5 ?
H871 C87 H872 109.5 ?
O86 C87 H873 109.5 ?
H871 C87 H873 109.5 ?
H872 C87 H873 109.5 ?

loop_
_geom_bond_atom_site_label_1
_geom_bond_atom_site_label_2
_geom_bond_distance
_geom_bond_publ_flag
Re1 O1 1.753(6) yes
Re1 O21 1.986(5) yes
Re1 O41 1.999(6) yes
Re1 N13 2.118(6) yes
Re1 N33 2.096(6) yes
Re1 Cl1 2.401(3) yes
O11 C12 1.344(9) ?
O11 C15 1.452(14) ?
C12 N13 1.305(11) yes
C12 C22 1.444(12) ?
N13 C14 1.518(10) ?
C14 C17 1.490(17) ?
C14 C16 1.524(13) ?
C14 C15 1.534(15) ?
C15 H151 0.99 ?
C15 H152 0.99 ?
C16 H161 0.98 ?
C16 H162 0.98 ?
C16 H163 0.98 ?
C17 H171 0.98 ?
C17 H172 0.98 ?
C17 H173 0.98 ?
O21 C21 1.312(8) yes
C21 C22 1.409(9) ?
C21 C26 1.412(11) ?
C22 C23 1.412(11) ?
C23 C24 1.381(13) ?
C23 H23 0.95 ?
C24 C25 1.376(11) ?
C24 H24 0.95 ?
C25 C26 1.385(10) ?
C25 H25 0.95 ?
C26 O26 1.367(8) ?
O26 C27 1.435(9) ?
C27 H271 0.98 ?
C27 H272 0.98 ?
C27 H273 0.98 ?
O31 C32 1.340(9) ?
O31 C35 1.460(9) ?
C32 N33 1.301(10) yes
C32 C42 1.463(10) ?
N33 C34 1.494(10) ?
C34 C37 1.511(12) ?
C34 C36 1.531(11) ?
C34 C35 1.543(11) ?
C35 H351 0.99 ?
C35 H352 0.99 ?
C36 H361 0.98 ?
C36 H362 0.98 ?
C36 H363 0.98 ?
C37 H371 0.98 ?
C37 H372 0.98 ?
C37 H373 0.98 ?
O41 C41 1.305(13) yes
C41 C42 1.398(11) ?
C41 C46 1.443(11) ?
C42 C43 1.434(10) ?
C43 C44 1.378(12) ?
C43 H43 0.95 ?
C44 C45 1.402(12) ?
C44 H44 0.95 ?
C45 C46 1.377(12) ?
C45 H45 0.95 ?
C46 O46 1.363(9) ?
O46 C47 1.432(9) ?
C47 H471 0.98 ?
C47 H472 0.98 ?
C47 H473 0.98 ?
Re2 O2 1.719(11) yes
Re2 O3 1.712(13) yes
Re2 O61 1.996(6) yes
Re2 O81 1.990(6) yes
Re2 N53 2.088(6) yes
Re2 N73 2.095(6) yes
Re2 Cl2 2.354(5) yes
Re2 Cl3 2.295(4) yes
O51 C52 1.345(9) ?
O51 C55 1.444(13) ?
C52 N53 1.267(11) ?
C52 C62 1.469(12) ?
N53 C54 1.510(10) ?
C54 C55 1.526(14) ?
C54 C56 1.540(13) ?
C54 C57 1.551(14) ?
C55 H551 0.99 ?
C55 H552 0.99 ?
C56 H561 0.98 ?
C56 H562 0.98 ?
C56 H563 0.98 ?
C57 H571 0.98 ?
C57 H572 0.98 ?
C57 H573 0.98 ?
O61 C61 1.331(9) ?
C61 C62 1.388(10) ?
C61 C66 1.438(11) ?
C62 C63 1.402(11) ?
C63 C64 1.358(12) ?
C63 H63 0.95 ?
C64 C65 1.421(11) ?
C64 H64 0.95 ?
C65 C66 1.370(10) ?
C65 H65 0.95 ?
C66 O66 1.369(8) ?
O66 C67 1.441(8) ?
C67 H671 0.98 ?
C67 H672 0.98 ?
C67 H673 0.98 ?
O71 C72 1.347(8) ?
O71 C75 1.453(10) ?
C72 N73 1.301(10) ?
C72 C82 1.453(10) ?
N73 C74 1.518(9) ?
C74 C75 1.521(12) ?
C74 C76 1.530(11) ?
C74 C77 1.537(11) ?
C75 H751 0.99 ?
C75 H752 0.99 ?
C76 H761 0.98 ?
C76 H762 0.98 ?
C76 H763 0.98 ?
C77 H771 0.98 ?
C77 H772 0.98 ?
C77 H773 0.98 ?
O81 C81 1.324(12) ?
C81 C82 1.410(9) ?
C81 C86 1.420(11) ?
C82 C83 1.397(11) ?
C83 C84 1.379(13) ?
C83 H83 0.95 ?
C84 C85 1.380(12) ?
C84 H84 0.95 ?
C85 C86 1.378(13) ?
C85 H85 0.95 ?
C86 O86 1.352(8) ?
O86 C87 1.441(10) ?
C87 H871 0.98 ?
C87 H872 0.98 ?
C87 H873 0.98 ?

loop_
_geom_torsion_atom_site_label_1
_geom_torsion_atom_site_label_2
_geom_torsion_atom_site_label_3
_geom_torsion_atom_site_label_4
_geom_torsion
C15 O11 C12 N13 -3.2(11)
C15 O11 C12 C22 179.0(8)
O11 C12 N13 C14 1.2(10)
C22 C12 N13 C14 178.5(8)
O11 C12 N13 Re1 -172.9(6)
C22 C12 N13 Re1 4.5(13)
C12 N13 C14 C17 118.0(9)
Re1 N13 C14 C17 -67.8(10)
C12 N13 C14 C16 -116.9(9)
Re1 N13 C14 C16 57.3(11)
C12 N13 C14 C15 1.3(10)
Re1 N13 C14 C15 175.5(7)
C12 O11 C15 C14 3.9(12)
C17 C14 C15 O11 -118.1(10)
N13 C14 C15 O11 -3.0(11)
C16 C14 C15 O11 113.2(10)
Re1 O21 C21 C22 15.3(12)
Re1 O21 C21 C26 -167.0(6)
O21 C21 C22 C23 178.6(7)
C26 C21 C22 C23 0.8(12)
O21 C21 C22 C12 -2.6(12)
C26 C21 C22 C12 179.7(7)
N13 C12 C22 C21 -6.7(14)
O11 C12 C22 C21 170.7(7)
N13 C12 C22 C23 172.2(8)
O11 C12 C22 C23 -10.5(11)
C21 C22 C23 C24 -1.7(13)
C12 C22 C23 C24 179.5(8)
C22 C23 C24 C25 1.4(13)
C23 C24 C25 C26 -0.3(14)
C24 C25 C26 O26 177.1(8)
C24 C25 C26 C21 -0.5(13)
O21 C21 C26 O26 4.6(10)
C22 C21 C26 O26 -177.6(7)
O21 C21 C26 C25 -177.5(7)
C22 C21 C26 C25 0.2(11)
C25 C26 O26 C27 -4.9(11)
C21 C26 O26 C27 172.8(7)
C35 O31 C32 N33 -6.5(9)
C35 O31 C32 C42 171.1(7)
O31 C32 N33 C34 -1.5(9)
C42 C32 N33 C34 -178.7(7)
O31 C32 N33 Re1 -176.6(5)
C42 C32 N33 Re1 6.2(11)
C32 N33 C34 C37 126.3(7)
Re1 N33 C34 C37 -58.8(8)
C32 N33 C34 C36 -108.8(7)
Re1 N33 C34 C36 66.1(8)
C32 N33 C34 C35 8.2(8)
Re1 N33 C34 C35 -176.9(5)
C32 O31 C35 C34 11.1(8)
N33 C34 C35 O31 -11.4(8)
C37 C34 C35 O31 -128.5(7)
C36 C34 C35 O31 105.0(7)
Re1 O41 C41 C42 0.9(14)
Re1 O41 C41 C46 -178.8(5)
O41 C41 C42 C43 177.3(9)
C46 C41 C42 C43 -3.1(12)
O41 C41 C42 C32 -4.7(14)
C46 C41 C42 C32 174.9(7)
N33 C32 C42 C41 0.6(13)
O31 C32 C42 C41 -176.5(7)
N33 C32 C42 C43 178.7(8)
O31 C32 C42 C43 1.5(10)
C41 C42 C43 C44 1.5(12)
C32 C42 C43 C44 -176.5(7)
C42 C43 C44 C45 2.1(12)
C43 C44 C45 C46 -3.9(13)
C44 C45 C46 O46 -177.3(7)
C44 C45 C46 C41 2.2(13)
O41 C41 C46 O46 0.4(11)
C42 C41 C46 O46 -179.2(7)
O41 C41 C46 C45 -179.0(8)
C42 C41 C46 C45 1.3(13)
C45 C46 O46 C47 0.6(11)
C41 C46 O46 C47 -178.8(7)
C55 O51 C52 N53 0.8(10)
C55 O51 C52 C62 -179.5(8)
O51 C52 N53 C54 -0.8(9)
C62 C52 N53 C54 179.5(8)
O51 C52 N53 Re2 172.5(5)
C62 C52 N53 Re2 -7.3(12)
C52 N53 C54 C55 0.5(9)
Re2 N53 C54 C55 -173.0(6)
C52 N53 C54 C56 119.5(9)
Re2 N53 C54 C56 -54.0(10)
C52 N53 C54 C57 -119.3(8)
Re2 N53 C54 C57 67.2(9)
C52 O51 C55 C54 -0.3(9)
N53 C54 C55 O51 -0.1(9)
C56 C54 C55 O51 -119.1(8)
C57 C54 C55 O51 118.3(9)
Re2 O61 C61 C62 -14.4(12)
Re2 O61 C61 C66 165.7(5)
O61 C61 C62 C63 -179.3(8)
C66 C61 C62 C63 0.7(12)
O61 C61 C62 C52 -0.4(12)
C66 C61 C62 C52 179.5(7)
N53 C52 C62 C61 11.4(13)
O51 C52 C62 C61 -168.3(7)
N53 C52 C62 C63 -169.8(8)
O51 C52 C62 C63 10.5(11)
C61 C62 C63 C64 0.7(13)
C52 C62 C63 C64 -178.2(8)
C62 C63 C64 C65 0.0(13)
C63 C64 C65 C66 -2.1(13)
C64 C65 C66 O66 -175.6(8)
C64 C65 C66 C61 3.5(12)
O61 C61 C66 O66 -3.7(10)
C62 C61 C66 O66 176.4(7)
O61 C61 C66 C65 177.2(7)
C62 C61 C66 C65 -2.7(11)
C65 C66 O66 C67 6.2(11)
C61 C66 O66 C67 -172.8(7)
C75 O71 C72 N73 6.0(9)
C75 O71 C72 C82 -171.4(6)
O71 C72 N73 C74 0.8(9)
C82 C72 N73 C74 177.7(7)
O71 C72 N73 Re2 176.0(4)
C82 C72 N73 Re2 -7.1(11)
C72 N73 C74 C75 -6.7(8)
Re2 N73 C74 C75 178.1(5)
C72 N73 C74 C76 111.2(7)
Re2 N73 C74 C76 -63.9(8)
C72 N73 C74 C77 -125.2(7)
Re2 N73 C74 C77 59.7(8)
C72 O71 C75 C74 -10.0(8)
N73 C74 C75 O71 9.8(8)
C76 C74 C75 O71 -106.1(7)
C77 C74 C75 O71 127.4(7)
Re2 O81 C81 C82 -2.1(13)
Re2 O81 C81 C86 178.4(5)
O81 C81 C82 C83 -176.7(8)
C86 C81 C82 C83 2.8(11)
O81 C81 C82 C72 4.9(12)
C86 C81 C82 C72 -175.7(7)
N73 C72 C82 C83 -178.3(8)
O71 C72 C82 C83 -1.4(10)
N73 C72 C82 C81 0.1(12)
O71 C72 C82 C81 177.1(7)
C81 C82 C83 C84 -2.0(12)
C72 C82 C83 C84 176.5(8)
C82 C83 C84 C85 1.0(14)
C83 C84 C85 C86 -0.7(14)
C84 C85 C86 O86 -179.9(8)
C84 C85 C86 C81 1.5(13)
O81 C81 C86 O86 -1.9(11)
C82 C81 C86 O86 178.6(7)
O81 C81 C86 C85 176.9(8)
C82 C81 C86 C85 -2.5(12)
C85 C86 O86 C87 2.2(11)
C81 C86 O86 C87 -179.1(7)
